data_7700988
loop_
_publ_author_name
'Tsantis, Sokratis T.'
'Lagou-Rekka, Aimilia'
'Konidaris, Konstantis F.'
'Raptopoulou, Catherine P.'
'Bekiari, Vlasoula'
'Psycharis, Vassilis'
'Perlepes, Spyros P.'

_publ_section_title
;
 Tetranuclear oxido-bridged thorium(iv) clusters obtained using tridentate
 Schiff bases.
;
_journal_issue 41
_journal_name_full 'Dalton transactions (Cambridge, England : 2003)'
_journal_page_first 15668
_journal_page_last 15678
_journal_paper_doi 10.1039/c9dt03189h
_journal_volume 48
_journal_year 2019
_chemical_formula_sum 'C102.8 H86.2 N11.4 O21 Th4'
_chemical_formula_weight 2745.39
_space_group_crystal_system monoclinic
_space_group_IT_number 14
_space_group_name_Hall '-P 2yn'
_space_group_name_H-M_alt 'P 1 21/n 1'
_symmetry_space_group_name_Hall '-P 2yn'
_symmetry_space_group_name_H-M 'P 1 21/n 1'
_atom_sites_solution_hydrogens geom
_audit_creation_method SHELXL-2014/7
_audit_update_record
;
2019-08-05 deposited with the CCDC.    2019-08-30 downloaded from the CCDC.
;
_cell_angle_alpha 90
_cell_angle_beta 94.0570(10)
_cell_angle_gamma 90
_cell_formula_units_Z 4
_cell_length_a 16.3097(3)
_cell_length_b 26.3838(5)
_cell_length_c 22.6412(4)
_cell_measurement_reflns_used 75050
_cell_measurement_temperature 180(2)
_cell_measurement_theta_max 27.51
_cell_measurement_theta_min 3.00
_cell_volume 9718.4(3)
_computing_cell_refinement 'CrystalClear, Rigaku MSC, 2005'
_computing_data_collection 'CrystalClear, Rigaku MSC, 2005'
_computing_data_reduction 'CrystalClear, Rigaku MSC, 2005'
_computing_molecular_graphics 'Diamond ver3.1'
_computing_publication_material 'publCIF J.Appl.Cryst. 2010, 43, 920'
_computing_structure_refinement 'SHELXL-2014/7 (Sheldrick, 2014)'
_computing_structure_solution 'SHELXL-2014/7 (Sheldrick, 2014)'
_diffrn_ambient_temperature 180(2)
_diffrn_measured_fraction_theta_full 0.994
_diffrn_measured_fraction_theta_max 0.995
_diffrn_measurement_device_type 'Rigaku R-AXIS SPIDER IPDS'
_diffrn_measurement_method '\q scans'
_diffrn_radiation_type MoK\a
_diffrn_radiation_wavelength 0.71073
_diffrn_reflns_av_R_equivalents 0.0448
_diffrn_reflns_av_unetI/netI 0.0447
_diffrn_reflns_Laue_measured_fraction_full 0.994
_diffrn_reflns_Laue_measured_fraction_max 0.995
_diffrn_reflns_limit_h_max 20
_diffrn_reflns_limit_h_min -20
_diffrn_reflns_limit_k_max 33
_diffrn_reflns_limit_k_min -33
_diffrn_reflns_limit_l_max 28
_diffrn_reflns_limit_l_min -28
_diffrn_reflns_number 91224
_diffrn_reflns_point_group_measured_fraction_full 0.994
_diffrn_reflns_point_group_measured_fraction_max 0.995
_diffrn_reflns_theta_full 25.242
_diffrn_reflns_theta_max 26.999
_diffrn_reflns_theta_min 3.061
_exptl_absorpt_coefficient_mu 6.180
_exptl_absorpt_correction_T_max 1.000
_exptl_absorpt_correction_T_min 0.621
_exptl_absorpt_correction_type empirical
_exptl_absorpt_process_details 'CrystalClear, Rigaku MSC, 2005'
_exptl_crystal_colour orange
_exptl_crystal_density_diffrn 1.876
_exptl_crystal_description parallelepiped
_exptl_crystal_F_000 5243
_exptl_crystal_size_max 0.36
_exptl_crystal_size_mid 0.17
_exptl_crystal_size_min 0.17
_refine_diff_density_max 2.127
_refine_diff_density_min -1.432
_refine_diff_density_rms 0.138
_refine_ls_extinction_method none
_refine_ls_goodness_of_fit_ref 1.052
_refine_ls_hydrogen_treatment constr
_refine_ls_matrix_type full
_refine_ls_number_parameters 1279
_refine_ls_number_reflns 21120
_refine_ls_number_restraints 0
_refine_ls_restrained_S_all 1.052
_refine_ls_R_factor_all 0.0397
_refine_ls_R_factor_gt 0.0325
_refine_ls_shift/su_max 0.003
_refine_ls_shift/su_mean 0.000
_refine_ls_structure_factor_coef Fsqd
_refine_ls_weighting_details 'w=1/[\s^2^(Fo^2^)+(0.0256P)^2^+23.4060P] where P=(Fo^2^+2Fc^2^)/3'
_refine_ls_weighting_scheme calc
_refine_ls_wR_factor_gt 0.0705
_refine_ls_wR_factor_ref 0.0734
_reflns_Friedel_coverage 0.000
_reflns_number_gt 18560
_reflns_number_total 21120
_reflns_threshold_expression 'I > 2\s(I)'
_cod_data_source_file c9dt03189h2.cif
_cod_data_source_block COMPOUND2
_cod_depositor_comments 'Adding full bibliography for 7700987--7700988.cif.'
_cod_original_formula_sum 'C102.80 H86.20 N11.40 O21 Th4'
_cod_database_code 7700988
_shelx_shelxl_version_number 2014/7
_shelx_space_group_comment
;
The symmetry employed for this shelxl refinement is uniquely defined
by the following loop, which should always be used as a source of
symmetry information in preference to the above space-group names.
They are only intended as comments.
;

loop_
_space_group_symop_operation_xyz
'x, y, z'
'-x+1/2, y+1/2, -z+1/2'
'-x, -y, -z'
'x-1/2, -y-1/2, z-1/2'

loop_
_atom_site_label
_atom_site_type_symbol
_atom_site_fract_x
_atom_site_fract_y
_atom_site_fract_z
_atom_site_U_iso_or_equiv
_atom_site_adp_type
_atom_site_occupancy
_atom_site_site_symmetry_order
_atom_site_calc_flag
_atom_site_refinement_flags_posn
_atom_site_refinement_flags_adp
_atom_site_refinement_flags_occupancy
Th1 Th 0.25904(2) 0.21588(2) 0.76908(2) 0.02319(4) Uani 1 1 d . . .
Th2 Th 0.09456(2) 0.15554(2) 0.64779(2) 0.02229(4) Uani 1 1 d . . .
Th3 Th 0.23543(2) 0.27420(2) 0.61423(2) 0.02212(4) Uani 1 1 d . . .
Th4 Th 0.04556(2) 0.28252(2) 0.71229(2) 0.02487(4) Uani 1 1 d . . .
O O 0.16018(17) 0.23094(10) 0.68503(12) 0.0219(6) Uani 1 1 d . . .
O1 O 0.17729(18) 0.13864(11) 0.74316(12) 0.0261(6) Uani 1 1 d . . .
O2 O 0.32993(19) 0.21896(11) 0.66687(13) 0.0273(7) Uani 1 1 d . . .
N1 N 0.3466(2) 0.13548(14) 0.73167(15) 0.0262(8) Uani 1 1 d . . .
C1 C 0.1907(3) 0.09322(17) 0.76988(17) 0.0286(10) Uani 1 1 d . . .
C2 C 0.1271(3) 0.07030(19) 0.7982(2) 0.0358(11) Uani 1 1 d . . .
H2 H 0.0771 0.0882 0.8020 0.043 Uiso 1 1 calc R U .
C3 C 0.1362(3) 0.0216(2) 0.8210(2) 0.0424(12) Uani 1 1 d . . .
H3 H 0.0919 0.0061 0.8392 0.051 Uiso 1 1 calc R U .
C4 C 0.2086(3) -0.00425(19) 0.8175(2) 0.0418(12) Uani 1 1 d . . .
H4 H 0.2140 -0.0375 0.8333 0.050 Uiso 1 1 calc R U .
C5 C 0.2732(3) 0.01771(19) 0.7912(2) 0.0388(12) Uani 1 1 d . . .
H5 H 0.3232 -0.0004 0.7890 0.047 Uiso 1 1 calc R U .
C6 C 0.2655(3) 0.06743(17) 0.76755(19) 0.0316(10) Uani 1 1 d . . .
C7 C 0.3358(3) 0.08820(18) 0.7396(2) 0.0331(10) Uani 1 1 d . . .
H7 H 0.3757 0.0653 0.7266 0.040 Uiso 1 1 calc R U .
C8 C 0.4158(3) 0.15108(17) 0.70063(18) 0.0284(10) Uani 1 1 d . . .
C9 C 0.4912(3) 0.12688(18) 0.7041(2) 0.0339(11) Uani 1 1 d . . .
H9 H 0.4984 0.0971 0.7275 0.041 Uiso 1 1 calc R U .
C10 C 0.5566(3) 0.1450(2) 0.6743(2) 0.0366(11) Uani 1 1 d . . .
C11 C 0.6387(3) 0.1186(2) 0.6789(3) 0.0547(16) Uani 1 1 d . . .
H11A H 0.6770 0.1368 0.6550 0.071 Uiso 1 1 calc R U .
H11B H 0.6605 0.1182 0.7204 0.071 Uiso 1 1 calc R U .
H11C H 0.6321 0.0837 0.6645 0.071 Uiso 1 1 calc R U .
C12 C 0.5443(3) 0.1888(2) 0.6407(2) 0.0357(11) Uani 1 1 d . . .
H12 H 0.5879 0.2017 0.6194 0.043 Uiso 1 1 calc R U .
C13 C 0.4692(3) 0.21387(18) 0.63770(19) 0.0311(10) Uani 1 1 d . . .
H13 H 0.4626 0.2442 0.6152 0.037 Uiso 1 1 calc R U .
C14 C 0.4037(3) 0.19534(17) 0.66716(18) 0.0259(9) Uani 1 1 d . . .
O3 O 0.02243(19) 0.12674(12) 0.56739(12) 0.0298(7) Uani 1 1 d . . .
O4 O 0.01763(18) 0.19270(11) 0.72693(12) 0.0273(6) Uani 1 1 d . . .
N2 N -0.0401(2) 0.10907(14) 0.67595(16) 0.0292(8) Uani 1 1 d . . .
C15 C -0.0325(3) 0.09296(17) 0.54583(19) 0.0315(10) Uani 1 1 d . . .
C16 C -0.0349(3) 0.0789(2) 0.4862(2) 0.0421(13) Uani 1 1 d . . .
H16 H 0.0032 0.0934 0.4612 0.051 Uiso 1 1 calc R U .
C17 C -0.0914(4) 0.0445(2) 0.4632(2) 0.0525(16) Uani 1 1 d . . .
H17 H -0.0909 0.0348 0.4228 0.063 Uiso 1 1 calc R U .
C18 C -0.1498(4) 0.0235(2) 0.4982(2) 0.0598(18) Uani 1 1 d . . .
H18 H -0.1894 0.0001 0.4817 0.072 Uiso 1 1 calc R U .
C19 C -0.1493(4) 0.0370(2) 0.5568(2) 0.0492(14) Uani 1 1 d . . .
H19 H -0.1895 0.0234 0.5807 0.059 Uiso 1 1 calc R U .
C20 C -0.0895(3) 0.0709(2) 0.5817(2) 0.0376(11) Uani 1 1 d . . .
C21 C -0.0919(3) 0.08177(19) 0.6442(2) 0.0366(11) Uani 1 1 d . . .
H21 H -0.1360 0.0674 0.6638 0.044 Uiso 1 1 calc R U .
C22 C -0.0533(3) 0.11541(17) 0.73748(19) 0.0292(10) Uani 1 1 d . . .
C23 C -0.0860(3) 0.07876(19) 0.7727(2) 0.0353(11) Uani 1 1 d . . .
H23 H -0.1070 0.0482 0.7554 0.042 Uiso 1 1 calc R U .
C24 C -0.0884(3) 0.0863(2) 0.8330(2) 0.0396(12) Uani 1 1 d . . .
C25 C -0.1181(4) 0.0438(3) 0.8721(3) 0.0615(17) Uani 1 1 d . . .
H25A H -0.1419 0.0165 0.8470 0.080 Uiso 1 1 calc R U .
H25B H -0.1599 0.0571 0.8970 0.080 Uiso 1 1 calc R U .
H25C H -0.0716 0.0306 0.8972 0.080 Uiso 1 1 calc R U .
C26 C -0.0605(4) 0.1318(2) 0.8566(2) 0.0441(13) Uani 1 1 d . . .
H26 H -0.0646 0.1381 0.8976 0.053 Uiso 1 1 calc R U .
C27 C -0.0269(3) 0.1685(2) 0.8223(2) 0.0386(12) Uani 1 1 d . . .
H27 H -0.0074 0.1993 0.8400 0.046 Uiso 1 1 calc R U .
C28 C -0.0212(3) 0.16075(18) 0.76242(18) 0.0293(10) Uani 1 1 d . . .
O5 O 0.39004(19) 0.23258(12) 0.78843(13) 0.0311(7) Uani 1 1 d . . .
O6 O 0.13629(19) 0.26167(12) 0.79813(12) 0.0291(7) Uani 1 1 d . . .
N3 N 0.2821(2) 0.28139(14) 0.85996(15) 0.0288(8) Uani 1 1 d . . .
C29 C 0.4504(3) 0.24981(17) 0.82491(19) 0.0289(10) Uani 1 1 d . . .
C30 C 0.5321(3) 0.2402(2) 0.8137(2) 0.0371(11) Uani 1 1 d . . .
H30 H 0.5442 0.2213 0.7797 0.045 Uiso 1 1 calc R U .
C31 C 0.5954(3) 0.2580(2) 0.8521(2) 0.0425(12) Uani 1 1 d . . .
H31 H 0.6507 0.2517 0.8437 0.051 Uiso 1 1 calc R U .
C32 C 0.5794(3) 0.2846(2) 0.9026(2) 0.0447(13) Uani 1 1 d . . .
H32 H 0.6233 0.2955 0.9295 0.054 Uiso 1 1 calc R U .
C33 C 0.4992(3) 0.2952(2) 0.9134(2) 0.0392(12) Uani 1 1 d . . .
H33 H 0.4884 0.3142 0.9477 0.047 Uiso 1 1 calc R U .
C34 C 0.4325(3) 0.27861(17) 0.87499(19) 0.0314(10) Uani 1 1 d . . .
C35 C 0.3514(3) 0.29310(18) 0.88837(19) 0.0337(11) Uani 1 1 d . . .
H35 H 0.3478 0.3139 0.9223 0.040 Uiso 1 1 calc R U .
C36 C 0.2083(3) 0.30178(18) 0.88187(18) 0.0320(10) Uani 1 1 d . . .
C37 C 0.2046(3) 0.3341(2) 0.9310(2) 0.0412(12) Uani 1 1 d . . .
H37 H 0.2542 0.3451 0.9515 0.049 Uiso 1 1 calc R U .
C38 C 0.1302(4) 0.3502(2) 0.9502(2) 0.0473(14) Uani 1 1 d . . .
C39 C 0.1284(4) 0.3858(3) 1.0028(3) 0.0677(19) Uani 1 1 d . . .
H39A H 0.0955 0.4157 0.9914 0.088 Uiso 1 1 calc R U .
H39B H 0.1845 0.3962 1.0155 0.088 Uiso 1 1 calc R U .
H39C H 0.1039 0.3683 1.0355 0.088 Uiso 1 1 calc R U .
C40 C 0.0576(4) 0.3334(2) 0.9212(2) 0.0424(12) Uani 1 1 d . . .
H40 H 0.0063 0.3430 0.9353 0.051 Uiso 1 1 calc R U .
C41 C 0.0595(3) 0.3028(2) 0.8718(2) 0.0357(11) Uani 1 1 d . . .
H41 H 0.0094 0.2917 0.8521 0.043 Uiso 1 1 calc R U .
C42 C 0.1339(3) 0.28800(17) 0.85041(19) 0.0300(10) Uani 1 1 d . . .
O7 O 0.3190(2) 0.15828(14) 0.85734(14) 0.0419(9) Uani 1 1 d . . .
O8 O 0.1925(2) 0.17929(13) 0.86322(13) 0.0369(8) Uani 1 1 d . . .
O9 O 0.2515(3) 0.12801(16) 0.92907(15) 0.0576(11) Uani 1 1 d . . .
N4 N 0.2540(3) 0.15419(16) 0.88452(17) 0.0396(10) Uani 1 1 d . . .
O10 O 0.2141(2) 0.09716(12) 0.62573(13) 0.0318(7) Uani 1 1 d . . .
O11 O 0.1093(2) 0.05677(12) 0.65453(14) 0.0356(8) Uani 1 1 d . . .
O12 O 0.2172(2) 0.01510(13) 0.63055(15) 0.0442(9) Uani 1 1 d . . .
N5 N 0.1809(3) 0.05494(15) 0.63701(16) 0.0320(9) Uani 1 1 d . . .
O13 O 0.07573(19) 0.36070(12) 0.75556(13) 0.0323(7) Uani 1 1 d . . .
O14 O 0.27200(18) 0.30354(11) 0.71962(12) 0.0261(6) Uani 1 1 d . . .
N6 N 0.2318(2) 0.38846(14) 0.77777(16) 0.0281(8) Uani 1 1 d . . .
HN6 H 0.1964 0.3683 0.7583 0.034 Uiso 1 1 calc R U .
C43 C 0.0551(3) 0.39905(18) 0.7883(2) 0.0351(11) Uani 1 1 d . . .
C44 C -0.0268(3) 0.4106(2) 0.7966(3) 0.0528(15) Uani 1 1 d . . .
H44 H -0.0692 0.3915 0.7761 0.063 Uiso 1 1 calc R U .
C45 C -0.0472(4) 0.4489(3) 0.8335(4) 0.077(2) Uani 1 1 d . . .
H45 H -0.1034 0.4552 0.8392 0.092 Uiso 1 1 calc R U .
C46 C 0.0125(4) 0.4785(3) 0.8628(4) 0.082(3) Uani 1 1 d . . .
H46 H -0.0027 0.5052 0.8880 0.098 Uiso 1 1 calc R U .
C47 C 0.0933(4) 0.4693(3) 0.8552(3) 0.069(2) Uani 1 1 d . . .
H47 H 0.1346 0.4896 0.8753 0.083 Uiso 1 1 calc R U .
C48 C 0.1160(3) 0.4297(2) 0.8178(2) 0.0421(12) Uani 1 1 d . . .
C49 C 0.2012(3) 0.42166(19) 0.8117(2) 0.0421(12) Uani 1 1 d . . .
H49 H 0.2387 0.4425 0.8347 0.051 Uiso 1 1 calc R U .
C50 C 0.3152(3) 0.38049(16) 0.76800(19) 0.0272(9) Uani 1 1 d . . .
C51 C 0.3766(3) 0.41434(18) 0.7877(2) 0.0353(11) Uani 1 1 d . . .
H51 H 0.3626 0.4438 0.8089 0.042 Uiso 1 1 calc R U .
C52 C 0.4575(3) 0.40561(19) 0.7767(2) 0.0380(11) Uani 1 1 d . . .
C53 C 0.5249(4) 0.4421(2) 0.7991(3) 0.0568(16) Uani 1 1 d . . .
H53A H 0.5695 0.4415 0.7722 0.074 Uiso 1 1 calc R U .
H53B H 0.5463 0.4319 0.8388 0.074 Uiso 1 1 calc R U .
H53C H 0.5023 0.4765 0.8006 0.074 Uiso 1 1 calc R U .
C54 C 0.4758(3) 0.36292(18) 0.7447(2) 0.0358(11) Uani 1 1 d . . .
H54 H 0.5311 0.3567 0.7363 0.043 Uiso 1 1 calc R U .
C55 C 0.4154(3) 0.32926(18) 0.72464(19) 0.0308(10) Uani 1 1 d . . .
H55 H 0.4299 0.3006 0.7022 0.037 Uiso 1 1 calc R U .
C56 C 0.3337(3) 0.33630(16) 0.73649(18) 0.0275(9) Uani 1 1 d . . .
O15 O -0.0845(2) 0.28582(13) 0.73717(15) 0.0379(8) Uani 1 1 d . . .
O16 O 0.12138(18) 0.32698(11) 0.64106(13) 0.0276(7) Uani 1 1 d . . .
N7 N -0.0372(2) 0.35326(15) 0.65060(17) 0.0335(9) Uani 1 1 d . . .
C57 C -0.1611(3) 0.2949(2) 0.7151(2) 0.0409(12) Uani 1 1 d . . .
C58 C -0.2275(4) 0.2682(3) 0.7371(3) 0.0540(16) Uani 1 1 d . . .
H58 H -0.2175 0.2441 0.7680 0.065 Uiso 1 1 calc R U .
C59 C -0.3068(4) 0.2768(3) 0.7140(3) 0.068(2) Uani 1 1 d . . .
H59 H -0.3507 0.2582 0.7289 0.081 Uiso 1 1 calc R U .
C60 C -0.3233(4) 0.3119(3) 0.6699(3) 0.066(2) Uani 1 1 d . . .
H60 H -0.3782 0.3175 0.6543 0.079 Uiso 1 1 calc R U .
C61 C -0.2603(3) 0.3383(3) 0.6488(3) 0.0578(17) Uani 1 1 d . . .
H61 H -0.2721 0.3631 0.6190 0.069 Uiso 1 1 calc R U .
C62 C -0.1778(3) 0.3302(2) 0.6695(2) 0.0433(13) Uani 1 1 d . . .
C63 C -0.1158(3) 0.3590(2) 0.6423(2) 0.0422(12) Uani 1 1 d . . .
H63 H -0.1346 0.3848 0.6154 0.051 Uiso 1 1 calc R U .
C64 C 0.0158(3) 0.38916(18) 0.6249(2) 0.0349(11) Uani 1 1 d . . .
C65 C -0.0071(4) 0.4383(2) 0.6080(3) 0.0488(14) Uani 1 1 d . . .
H65 H -0.0620 0.4491 0.6117 0.059 Uiso 1 1 calc R U .
C66 C 0.0483(4) 0.4715(2) 0.5860(3) 0.0545(15) Uani 1 1 d . . .
C67 C 0.0252(5) 0.5266(2) 0.5717(4) 0.085(2) Uani 1 1 d . . .
H67A H -0.0334 0.5286 0.5589 0.110 Uiso 1 1 calc R U .
H67B H 0.0578 0.5390 0.5400 0.110 Uiso 1 1 calc R U .
H67C H 0.0364 0.5475 0.6072 0.110 Uiso 1 1 calc R U .
C68 C 0.1271(4) 0.4555(2) 0.5800(3) 0.0505(14) Uani 1 1 d . . .
H68 H 0.1654 0.4779 0.5639 0.061 Uiso 1 1 calc R U .
C69 C 0.1521(3) 0.40690(19) 0.5971(2) 0.0410(12) Uani 1 1 d . . .
H69 H 0.2069 0.3963 0.5922 0.049 Uiso 1 1 calc R U .
C70 C 0.0973(3) 0.37392(17) 0.6212(2) 0.0314(10) Uani 1 1 d . . .
O17 O 0.15765(19) 0.30028(12) 0.52627(13) 0.0309(7) Uani 1 1 d . . .
O18 O 0.01733(18) 0.23388(11) 0.61648(12) 0.0255(6) Uani 1 1 d . . .
N8 N -0.0049(2) 0.29151(15) 0.51772(15) 0.0304(8) Uani 1 1 d . . .
HN8 H 0.0421 0.2866 0.5385 0.036 Uiso 1 1 calc R U .
C71 C 0.1506(3) 0.32487(18) 0.4763(2) 0.0326(10) Uani 1 1 d . . .
C72 C 0.2198(3) 0.3419(2) 0.4479(2) 0.0448(13) Uani 1 1 d . . .
H72 H 0.2733 0.3362 0.4661 0.054 Uiso 1 1 calc R U .
C73 C 0.2110(4) 0.3667(2) 0.3944(3) 0.0553(16) Uani 1 1 d . . .
H73 H 0.2587 0.3773 0.3761 0.066 Uiso 1 1 calc R U .
C74 C 0.1330(4) 0.3767(2) 0.3662(2) 0.0514(15) Uani 1 1 d . . .
H74 H 0.1278 0.3936 0.3291 0.062 Uiso 1 1 calc R U .
C75 C 0.0652(3) 0.3616(2) 0.3931(2) 0.0415(12) Uani 1 1 d . . .
H75 H 0.0123 0.3684 0.3746 0.050 Uiso 1 1 calc R U .
C76 C 0.0717(3) 0.33622(18) 0.4476(2) 0.0317(10) Uani 1 1 d . . .
C77 C -0.0015(3) 0.31874(18) 0.4699(2) 0.0330(10) Uani 1 1 d . . .
H77 H -0.0519 0.3274 0.4487 0.040 Uiso 1 1 calc R U .
C78 C -0.0742(3) 0.26898(18) 0.54035(19) 0.0302(10) Uani 1 1 d . . .
C79 C -0.1549(3) 0.27693(19) 0.5159(2) 0.0348(11) Uani 1 1 d . . .
H79 H -0.1641 0.2988 0.4827 0.042 Uiso 1 1 calc R U .
C80 C -0.2206(3) 0.2536(2) 0.5392(2) 0.0377(11) Uani 1 1 d . . .
C81 C -0.3073(3) 0.2661(2) 0.5156(2) 0.0454(13) Uani 1 1 d . . .
H81A H -0.3423 0.2361 0.5189 0.059 Uiso 1 1 calc R U .
H81B H -0.3072 0.2762 0.4740 0.059 Uiso 1 1 calc R U .
H81C H -0.3287 0.2939 0.5387 0.059 Uiso 1 1 calc R U .
C82 C -0.2058(3) 0.22107(18) 0.5866(2) 0.0347(11) Uani 1 1 d . . .
H82 H -0.2505 0.2035 0.6018 0.042 Uiso 1 1 calc R U .
C83 C -0.1274(3) 0.21354(17) 0.6124(2) 0.0307(10) Uani 1 1 d . . .
H83 H -0.1192 0.1914 0.6454 0.037 Uiso 1 1 calc R U .
C84 C -0.0601(3) 0.23812(17) 0.59040(19) 0.0277(9) Uani 1 1 d . . .
N9 N 0.3160(2) 0.24359(14) 0.52485(15) 0.0259(8) Uani 1 1 d . . .
O19 O 0.3308(2) 0.33174(12) 0.59448(14) 0.0343(7) Uani 1 1 d . . .
O20 O 0.18990(18) 0.19284(11) 0.57589(12) 0.0251(6) Uani 1 1 d . . .
C85 C 0.3988(3) 0.34082(19) 0.5676(2) 0.0339(11) Uani 1 1 d . . .
C86 C 0.4438(3) 0.3851(2) 0.5816(2) 0.0414(12) Uani 1 1 d . . .
H86 H 0.4249 0.4084 0.6096 0.050 Uiso 1 1 calc R U .
C87 C 0.5158(3) 0.3947(2) 0.5544(3) 0.0507(14) Uani 1 1 d . . .
H87 H 0.5462 0.4246 0.5644 0.061 Uiso 1 1 calc R U .
C88 C 0.5443(3) 0.3618(2) 0.5131(3) 0.0457(13) Uani 1 1 d . . .
H88 H 0.5934 0.3691 0.4946 0.055 Uiso 1 1 calc R U .
C89 C 0.5007(3) 0.3183(2) 0.4991(2) 0.0384(11) Uani 1 1 d . . .
H89 H 0.5206 0.2955 0.4709 0.046 Uiso 1 1 calc R U .
C90 C 0.4268(3) 0.30650(19) 0.5255(2) 0.0321(10) Uani 1 1 d . . .
C91 C 0.3838(3) 0.26064(19) 0.50639(19) 0.0311(10) Uani 1 1 d . . .
H91 H 0.4081 0.2410 0.4771 0.037 Uiso 1 1 calc R U .
C92 C 0.2781(3) 0.20055(17) 0.49502(18) 0.0266(9) Uani 1 1 d . . .
C93 C 0.2957(3) 0.18518(19) 0.4383(2) 0.0345(11) Uani 1 1 d . . .
H93 H 0.3340 0.2043 0.4176 0.041 Uiso 1 1 calc R U .
C94 C 0.2592(3) 0.1429(2) 0.4111(2) 0.0369(11) Uani 1 1 d . . .
C95 C 0.2730(4) 0.1293(2) 0.3476(2) 0.0595(17) Uani 1 1 d . . .
H95A H 0.2623 0.0931 0.3413 0.077 Uiso 1 1 calc R U .
H95B H 0.3300 0.1369 0.3396 0.077 Uiso 1 1 calc R U .
H95C H 0.2356 0.1491 0.3208 0.077 Uiso 1 1 calc R U .
C96 C 0.2063(3) 0.11448(18) 0.44317(19) 0.0341(11) Uani 1 1 d . . .
H96 H 0.1847 0.0836 0.4271 0.041 Uiso 1 1 calc R U .
C97 C 0.1846(3) 0.13022(17) 0.49816(18) 0.0303(10) Uani 1 1 d . . .
H97 H 0.1468 0.1106 0.5186 0.036 Uiso 1 1 calc R U .
C98 C 0.2173(3) 0.17468(17) 0.52436(18) 0.0259(9) Uani 1 1 d . . .
N10 N 0.3716(7) 0.0194(3) 0.4704(4) 0.126(3) Uani 1 1 d . . .
C99 C 0.3830(6) 0.0511(4) 0.5058(4) 0.085(3) Uani 1 1 d . . .
C100 C 0.3923(5) 0.0907(3) 0.5485(3) 0.078(2) Uani 1 1 d . . .
H10A H 0.4482 0.0900 0.5674 0.093 Uiso 1 1 calc R U .
H10B H 0.3526 0.0859 0.5786 0.093 Uiso 1 1 calc R U .
H10C H 0.3824 0.1235 0.5289 0.093 Uiso 1 1 calc R U .
N11 N 0.7612(6) 0.0025(4) 0.7086(5) 0.086(3) Uani 0.7 1 d . . P
C101 C 0.7259(8) -0.0073(4) 0.7461(5) 0.071(3) Uani 0.7 1 d . . P
C102 C 0.6742(11) -0.0157(6) 0.7934(5) 0.134(7) Uani 0.7 1 d . . P
H10D H 0.6187 -0.0034 0.7819 0.161 Uiso 0.7 1 calc R U P
H10E H 0.6963 0.0026 0.8287 0.161 Uiso 0.7 1 calc R U P
H10F H 0.6722 -0.0520 0.8021 0.161 Uiso 0.7 1 calc R U P
N12 N 0.2639(6) 0.0427(3) 1.0634(3) 0.073(3) Uani 0.7 1 d . . P
C103 C 0.2252(5) 0.0318(3) 1.0250(3) 0.0452(19) Uani 0.7 1 d . . P
C104 C 0.1724(6) 0.0180(4) 0.9746(3) 0.058(2) Uani 0.7 1 d . . P
H10G H 0.1157 0.0272 0.9814 0.069 Uiso 0.7 1 calc R U P
H10H H 0.1758 -0.0187 0.9682 0.069 Uiso 0.7 1 calc R U P
H10I H 0.1896 0.0359 0.9396 0.069 Uiso 0.7 1 calc R U P

loop_
_atom_site_aniso_label
_atom_site_aniso_U_11
_atom_site_aniso_U_22
_atom_site_aniso_U_33
_atom_site_aniso_U_23
_atom_site_aniso_U_13
_atom_site_aniso_U_12
Th1 0.02237(8) 0.02388(8) 0.02297(7) -0.00181(6) -0.00095(6) -0.00232(6)
Th2 0.02153(8) 0.02182(8) 0.02334(7) -0.00089(5) 0.00033(6) -0.00338(6)
Th3 0.01832(8) 0.02194(8) 0.02603(8) 0.00124(6) 0.00109(6) -0.00038(6)
Th4 0.02013(8) 0.02540(9) 0.02923(8) -0.00361(6) 0.00272(6) -0.00151(6)
O 0.0196(15) 0.0196(14) 0.0265(14) -0.0007(11) 0.0012(11) 0.0009(12)
O1 0.0269(16) 0.0225(15) 0.0287(14) 0.0001(12) -0.0003(12) -0.0012(13)
O2 0.0220(16) 0.0286(17) 0.0311(15) -0.0033(12) 0.0000(12) 0.0046(13)
N1 0.027(2) 0.0258(19) 0.0259(17) -0.0019(14) -0.0001(14) 0.0069(16)
C1 0.036(3) 0.026(2) 0.0224(19) -0.0008(17) -0.0025(17) -0.001(2)
C2 0.032(3) 0.034(3) 0.041(3) 0.006(2) 0.000(2) -0.006(2)
C3 0.043(3) 0.040(3) 0.044(3) 0.012(2) -0.001(2) -0.008(3)
C4 0.052(3) 0.031(3) 0.042(3) 0.011(2) -0.004(2) -0.005(3)
C5 0.046(3) 0.030(3) 0.040(3) 0.004(2) -0.003(2) 0.005(2)
C6 0.041(3) 0.024(2) 0.029(2) -0.0001(17) -0.0006(19) 0.001(2)
C7 0.033(3) 0.030(2) 0.037(2) -0.0030(19) 0.0019(19) 0.007(2)
C8 0.025(2) 0.033(2) 0.026(2) 0.0003(18) -0.0004(17) -0.001(2)
C9 0.033(3) 0.033(3) 0.035(2) 0.0032(19) -0.0027(19) 0.008(2)
C10 0.029(3) 0.042(3) 0.039(2) 0.003(2) 0.001(2) 0.008(2)
C11 0.034(3) 0.063(4) 0.069(4) 0.018(3) 0.015(3) 0.020(3)
C12 0.023(2) 0.049(3) 0.036(2) 0.002(2) 0.0056(19) 0.000(2)
C13 0.027(2) 0.036(3) 0.030(2) -0.0012(18) 0.0017(18) 0.004(2)
C14 0.022(2) 0.027(2) 0.028(2) -0.0062(17) -0.0017(16) 0.0040(19)
O3 0.0298(17) 0.0317(17) 0.0278(15) -0.0040(12) 0.0019(12) -0.0059(14)
O4 0.0260(16) 0.0264(16) 0.0300(15) -0.0033(12) 0.0054(12) -0.0048(14)
N2 0.026(2) 0.027(2) 0.0340(19) -0.0013(15) 0.0039(15) -0.0043(17)
C15 0.032(3) 0.028(2) 0.034(2) -0.0042(19) -0.0025(19) -0.006(2)
C16 0.047(3) 0.048(3) 0.032(2) -0.004(2) 0.005(2) -0.018(3)
C17 0.062(4) 0.063(4) 0.032(3) -0.010(2) -0.003(2) -0.031(3)
C18 0.063(4) 0.068(4) 0.047(3) -0.018(3) -0.004(3) -0.040(3)
C19 0.054(4) 0.051(3) 0.044(3) -0.011(2) 0.006(2) -0.028(3)
C20 0.037(3) 0.042(3) 0.033(2) -0.007(2) -0.001(2) -0.013(2)
C21 0.031(3) 0.036(3) 0.043(3) -0.007(2) 0.007(2) -0.015(2)
C22 0.028(2) 0.030(2) 0.031(2) 0.0004(18) 0.0063(18) -0.004(2)
C23 0.034(3) 0.033(3) 0.040(2) 0.002(2) 0.009(2) -0.009(2)
C24 0.038(3) 0.043(3) 0.039(3) 0.012(2) 0.011(2) -0.004(2)
C25 0.074(5) 0.063(4) 0.049(3) 0.015(3) 0.017(3) -0.010(4)
C26 0.053(3) 0.051(3) 0.030(2) 0.004(2) 0.009(2) -0.006(3)
C27 0.040(3) 0.045(3) 0.031(2) -0.002(2) 0.007(2) -0.007(2)
C28 0.025(2) 0.035(3) 0.029(2) 0.0017(18) 0.0037(17) -0.002(2)
O5 0.0278(17) 0.0352(18) 0.0295(15) -0.0047(13) -0.0035(13) -0.0060(15)
O6 0.0256(16) 0.0333(17) 0.0285(15) -0.0042(13) 0.0024(12) 0.0007(14)
N3 0.034(2) 0.027(2) 0.0256(17) -0.0004(14) 0.0028(15) -0.0069(17)
C29 0.029(2) 0.026(2) 0.030(2) 0.0049(18) -0.0073(18) -0.008(2)
C30 0.032(3) 0.044(3) 0.034(2) 0.000(2) -0.003(2) -0.008(2)
C31 0.027(3) 0.058(4) 0.041(3) 0.003(2) -0.003(2) -0.009(2)
C32 0.041(3) 0.049(3) 0.042(3) 0.001(2) -0.013(2) -0.014(3)
C33 0.041(3) 0.044(3) 0.031(2) -0.006(2) -0.006(2) -0.012(2)
C34 0.034(3) 0.030(2) 0.030(2) -0.0004(18) -0.0020(19) -0.005(2)
C35 0.042(3) 0.032(2) 0.027(2) -0.0059(18) -0.0036(19) -0.008(2)
C36 0.042(3) 0.028(2) 0.026(2) -0.0015(18) 0.0052(19) -0.008(2)
C37 0.044(3) 0.042(3) 0.037(3) -0.010(2) 0.001(2) -0.003(3)
C38 0.061(4) 0.045(3) 0.038(3) -0.014(2) 0.013(2) -0.001(3)
C39 0.069(5) 0.077(5) 0.059(4) -0.033(3) 0.016(3) -0.001(4)
C40 0.046(3) 0.042(3) 0.041(3) -0.006(2) 0.018(2) 0.003(3)
C41 0.031(3) 0.042(3) 0.035(2) -0.005(2) 0.0068(19) 0.000(2)
C42 0.036(3) 0.024(2) 0.030(2) -0.0022(17) 0.0065(19) -0.001(2)
O7 0.047(2) 0.044(2) 0.0340(17) 0.0052(15) -0.0025(16) 0.0003(18)
O8 0.037(2) 0.041(2) 0.0324(16) 0.0035(14) 0.0025(14) -0.0040(16)
O9 0.084(3) 0.055(2) 0.0341(19) 0.0168(17) 0.0007(19) -0.004(2)
N4 0.055(3) 0.035(2) 0.028(2) -0.0006(17) 0.0000(19) -0.008(2)
O10 0.0324(18) 0.0270(17) 0.0366(16) 0.0025(13) 0.0060(13) 0.0006(15)
O11 0.037(2) 0.0280(18) 0.0422(18) 0.0003(14) 0.0028(15) -0.0055(15)
O12 0.050(2) 0.0320(19) 0.050(2) -0.0024(16) -0.0036(17) 0.0100(18)
N5 0.037(2) 0.032(2) 0.0263(18) -0.0029(16) -0.0044(16) 0.0002(19)
O13 0.0287(17) 0.0285(17) 0.0396(17) -0.0083(14) 0.0022(13) -0.0009(14)
O14 0.0201(15) 0.0248(16) 0.0332(15) -0.0053(12) 0.0011(12) -0.0039(13)
N6 0.024(2) 0.0212(19) 0.039(2) -0.0033(15) 0.0011(15) -0.0051(16)
C43 0.033(3) 0.027(2) 0.045(3) -0.007(2) 0.005(2) -0.003(2)
C44 0.034(3) 0.044(3) 0.081(4) -0.026(3) 0.006(3) -0.003(3)
C45 0.034(3) 0.072(5) 0.125(6) -0.054(5) 0.017(4) 0.002(3)
C46 0.047(4) 0.062(4) 0.138(7) -0.067(5) 0.026(4) -0.007(3)
C47 0.036(3) 0.060(4) 0.114(6) -0.050(4) 0.020(3) -0.012(3)
C48 0.036(3) 0.030(3) 0.061(3) -0.016(2) 0.010(2) -0.005(2)
C49 0.034(3) 0.033(3) 0.060(3) -0.021(2) 0.010(2) -0.009(2)
C50 0.023(2) 0.023(2) 0.035(2) -0.0005(18) 0.0022(17) -0.0022(19)
C51 0.031(3) 0.028(2) 0.047(3) -0.005(2) 0.001(2) -0.005(2)
C52 0.030(3) 0.034(3) 0.049(3) -0.002(2) -0.001(2) -0.011(2)
C53 0.035(3) 0.050(4) 0.085(4) -0.016(3) 0.004(3) -0.014(3)
C54 0.027(3) 0.034(3) 0.045(3) 0.001(2) -0.001(2) -0.004(2)
C55 0.025(2) 0.031(2) 0.037(2) 0.0001(19) 0.0035(18) -0.002(2)
C56 0.029(2) 0.023(2) 0.030(2) 0.0001(17) -0.0001(18) -0.0050(19)
O15 0.0227(18) 0.045(2) 0.0463(19) -0.0064(15) 0.0077(14) -0.0029(15)
O16 0.0214(16) 0.0221(15) 0.0394(16) 0.0061(13) 0.0032(12) 0.0039(13)
N7 0.026(2) 0.033(2) 0.041(2) -0.0103(17) 0.0011(16) 0.0083(18)
C57 0.021(2) 0.050(3) 0.053(3) -0.024(3) 0.008(2) -0.003(2)
C58 0.036(3) 0.081(5) 0.047(3) -0.018(3) 0.014(2) -0.011(3)
C59 0.031(3) 0.117(7) 0.057(4) -0.028(4) 0.020(3) -0.027(4)
C60 0.030(3) 0.110(6) 0.059(4) -0.025(4) 0.008(3) 0.000(4)
C61 0.025(3) 0.073(4) 0.074(4) -0.028(3) 0.000(3) 0.009(3)
C62 0.022(3) 0.051(3) 0.056(3) -0.015(3) 0.002(2) 0.005(2)
C63 0.030(3) 0.048(3) 0.048(3) -0.006(2) -0.004(2) 0.006(2)
C64 0.030(3) 0.030(3) 0.044(3) 0.000(2) -0.001(2) 0.006(2)
C65 0.038(3) 0.045(3) 0.063(3) 0.003(3) 0.002(3) 0.014(3)
C66 0.057(4) 0.037(3) 0.069(4) 0.011(3) 0.001(3) 0.009(3)
C67 0.089(6) 0.035(3) 0.131(7) 0.020(4) 0.010(5) 0.018(4)
C68 0.051(4) 0.034(3) 0.068(4) 0.010(3) 0.008(3) -0.002(3)
C69 0.034(3) 0.029(3) 0.060(3) 0.005(2) 0.005(2) 0.004(2)
C70 0.030(3) 0.027(2) 0.037(2) 0.0006(19) 0.0014(19) 0.004(2)
O17 0.0268(17) 0.0342(18) 0.0318(16) 0.0063(13) 0.0020(13) 0.0037(14)
O18 0.0206(15) 0.0270(16) 0.0285(14) 0.0014(12) -0.0009(12) 0.0009(13)
N8 0.024(2) 0.038(2) 0.0288(18) 0.0047(16) -0.0034(15) 0.0039(17)
C71 0.031(3) 0.034(3) 0.033(2) 0.0065(19) 0.0002(19) 0.003(2)
C72 0.031(3) 0.053(3) 0.051(3) 0.015(3) 0.005(2) 0.000(3)
C73 0.044(3) 0.065(4) 0.058(3) 0.029(3) 0.010(3) -0.003(3)
C74 0.052(4) 0.053(4) 0.049(3) 0.024(3) 0.003(3) 0.002(3)
C75 0.042(3) 0.040(3) 0.042(3) 0.006(2) -0.001(2) 0.009(2)
C76 0.029(2) 0.029(2) 0.036(2) 0.0037(19) -0.0019(19) -0.001(2)
C77 0.029(3) 0.033(3) 0.036(2) -0.002(2) -0.0054(19) 0.004(2)
C78 0.022(2) 0.035(3) 0.033(2) -0.0041(19) -0.0002(17) 0.001(2)
C79 0.027(3) 0.045(3) 0.032(2) 0.001(2) -0.0029(19) 0.003(2)
C80 0.026(3) 0.047(3) 0.040(3) -0.007(2) -0.001(2) 0.000(2)
C81 0.025(3) 0.063(4) 0.048(3) -0.006(3) -0.002(2) 0.009(3)
C82 0.023(2) 0.036(3) 0.045(3) -0.004(2) 0.001(2) -0.002(2)
C83 0.029(3) 0.027(2) 0.035(2) -0.0021(18) 0.0008(19) -0.002(2)
C84 0.022(2) 0.029(2) 0.031(2) -0.0020(18) -0.0028(17) 0.0011(19)
N9 0.0211(19) 0.029(2) 0.0273(17) 0.0050(15) 0.0018(14) 0.0018(16)
O19 0.0285(18) 0.0327(18) 0.0423(18) -0.0034(14) 0.0067(14) -0.0068(15)
O20 0.0239(16) 0.0272(16) 0.0246(14) -0.0005(12) 0.0034(11) -0.0005(13)
C85 0.023(2) 0.041(3) 0.038(2) 0.010(2) 0.0019(18) -0.004(2)
C86 0.036(3) 0.032(3) 0.057(3) 0.005(2) 0.008(2) -0.008(2)
C87 0.034(3) 0.041(3) 0.077(4) 0.012(3) 0.007(3) -0.013(3)
C88 0.028(3) 0.043(3) 0.067(3) 0.015(3) 0.008(2) -0.005(2)
C89 0.026(3) 0.042(3) 0.047(3) 0.012(2) 0.007(2) 0.002(2)
C90 0.021(2) 0.039(3) 0.036(2) 0.013(2) 0.0005(18) -0.002(2)
C91 0.022(2) 0.038(3) 0.034(2) 0.005(2) 0.0037(18) 0.002(2)
C92 0.020(2) 0.029(2) 0.030(2) 0.0030(18) 0.0022(16) 0.0030(19)
C93 0.034(3) 0.036(3) 0.035(2) 0.002(2) 0.008(2) 0.001(2)
C94 0.041(3) 0.041(3) 0.030(2) 0.000(2) 0.008(2) 0.008(2)
C95 0.080(5) 0.058(4) 0.044(3) -0.015(3) 0.023(3) -0.004(4)
C96 0.039(3) 0.030(2) 0.033(2) -0.0064(19) 0.002(2) 0.005(2)
C97 0.034(3) 0.029(2) 0.028(2) 0.0016(18) 0.0020(18) -0.002(2)
C98 0.024(2) 0.027(2) 0.027(2) 0.0020(17) 0.0016(17) 0.0053(19)
N10 0.159(9) 0.089(6) 0.137(8) 0.014(5) 0.057(7) 0.006(6)
C99 0.086(6) 0.078(6) 0.096(6) 0.031(5) 0.035(5) 0.027(5)
C100 0.054(4) 0.085(6) 0.094(5) 0.033(5) 0.004(4) 0.014(4)
N11 0.065(6) 0.083(7) 0.110(8) 0.000(6) 0.003(5) -0.036(5)
C101 0.085(8) 0.051(6) 0.075(7) 0.006(5) -0.001(6) -0.038(6)
C102 0.175(16) 0.150(14) 0.075(8) -0.006(9) -0.007(9) -0.083(13)
N12 0.095(7) 0.073(6) 0.051(4) 0.005(4) 0.002(4) -0.036(5)
C103 0.049(5) 0.054(5) 0.034(4) -0.001(3) 0.013(3) -0.015(4)
C104 0.056(6) 0.073(6) 0.044(4) -0.013(4) 0.008(4) 0.011(5)

loop_
_atom_type_symbol
_atom_type_description
_atom_type_scat_dispersion_real
_atom_type_scat_dispersion_imag
_atom_type_scat_source
C C 0.0033 0.0016 'International Tables Vol C Tables 4.2.6.8 and 6.1.1.4'
H H 0.0000 0.0000 'International Tables Vol C Tables 4.2.6.8 and 6.1.1.4'
N N 0.0061 0.0033 'International Tables Vol C Tables 4.2.6.8 and 6.1.1.4'
O O 0.0106 0.0060 'International Tables Vol C Tables 4.2.6.8 and 6.1.1.4'
Th Th -7.2400 8.8979 'International Tables Vol C Tables 4.2.6.8 and 6.1.1.4'

loop_
_geom_angle_atom_site_label_1
_geom_angle_atom_site_label_2
_geom_angle_atom_site_label_3
_geom_angle
O5 Th1 O 134.72(10)
O5 Th1 O6 130.19(11)
O Th1 O6 67.91(9)
O5 Th1 O1 135.30(11)
O Th1 O1 68.58(9)
O6 Th1 O1 91.87(10)
O5 Th1 O14 78.38(10)
O Th1 O14 65.54(9)
O6 Th1 O14 76.71(10)
O1 Th1 O14 133.71(9)
O5 Th1 O8 111.22(11)
O Th1 O8 113.73(10)
O6 Th1 O8 64.94(10)
O1 Th1 O8 69.29(10)
O14 Th1 O8 136.66(10)
O5 Th1 O7 70.23(12)
O Th1 O7 150.78(10)
O6 Th1 O7 110.11(11)
O1 Th1 O7 82.55(10)
O14 Th1 O7 143.62(10)
O8 Th1 O7 48.00(11)
O5 Th1 O2 71.98(10)
O Th1 O2 67.68(9)
O6 Th1 O2 128.88(9)
O1 Th1 O2 94.51(9)
O14 Th1 O2 62.73(9)
O8 Th1 O2 160.32(10)
O7 Th1 O2 121.01(10)
O5 Th1 N3 68.75(12)
O Th1 N3 122.71(10)
O6 Th1 N3 63.51(11)
O1 Th1 N3 138.67(10)
O14 Th1 N3 75.26(10)
O8 Th1 N3 70.19(11)
O7 Th1 N3 76.54(11)
O2 Th1 N3 126.82(10)
O5 Th1 N1 72.20(11)
O Th1 N1 102.49(9)
O6 Th1 N1 156.47(11)
O1 Th1 N1 64.66(11)
O14 Th1 N1 120.07(10)
O8 Th1 N1 102.74(11)
O7 Th1 N1 67.26(11)
O2 Th1 N1 58.93(10)
N3 Th1 N1 133.58(11)
O5 Th1 Th3 97.80(8)
O Th1 Th3 36.92(7)
O6 Th1 Th3 90.94(7)
O1 Th1 Th3 95.51(6)
O14 Th1 Th3 41.29(6)
O8 Th1 Th3 150.04(7)
O7 Th1 Th3 158.89(8)
O2 Th1 Th3 37.98(6)
N3 Th1 Th3 116.22(8)
N1 Th1 Th3 92.82(7)
O5 Th1 Th2 143.82(8)
O Th1 Th2 32.93(6)
O6 Th1 Th2 82.03(7)
O1 Th1 Th2 36.29(6)
O14 Th1 Th2 97.42(6)
O8 Th1 Th2 96.54(7)
O7 Th1 Th2 118.76(8)
O2 Th1 Th2 74.25(6)
N3 Th1 Th2 145.54(9)
N1 Th1 Th2 79.56(7)
Th3 Th1 Th2 60.982(4)
O3 Th2 O 140.41(10)
O3 Th2 O4 117.59(11)
O Th2 O4 69.49(10)
O3 Th2 O18 79.86(10)
O Th2 O18 67.33(9)
O4 Th2 O18 66.69(10)
O3 Th2 O1 149.80(11)
O Th2 O1 69.06(9)
O4 Th2 O1 73.42(10)
O18 Th2 O1 128.50(9)
O3 Th2 O20 85.41(10)
O Th2 O20 67.79(9)
O4 Th2 O20 132.98(10)
O18 Th2 O20 79.39(10)
O1 Th2 O20 107.82(9)
O3 Th2 O10 90.04(11)
O Th2 O10 104.00(10)
O4 Th2 O10 144.62(10)
O18 Th2 O10 144.89(10)
O1 Th2 O10 71.94(10)
O20 Th2 O10 66.25(10)
O3 Th2 O11 75.50(11)
O Th2 O11 140.53(10)
O4 Th2 O11 113.76(10)
O18 Th2 O11 151.90(10)
O1 Th2 O11 74.39(10)
O20 Th2 O11 111.49(10)
O10 Th2 O11 49.10(10)
O3 Th2 N2 68.78(11)
O Th2 N2 131.62(10)
O4 Th2 N2 62.13(11)
O18 Th2 N2 92.38(11)
O1 Th2 N2 96.67(10)
O20 Th2 N2 153.98(10)
O10 Th2 N2 115.25(11)
O11 Th2 N2 66.27(11)
O3 Th2 N5 81.76(11)
O Th2 N5 124.14(10)
O4 Th2 N5 132.27(10)
O18 Th2 N5 158.82(9)
O1 Th2 N5 71.80(9)
O20 Th2 N5 88.77(10)
O10 Th2 N5 24.61(10)
O11 Th2 N5 24.49(10)
N2 Th2 N5 90.68(11)
O3 Th2 Th4 120.39(8)
O Th2 Th4 38.96(7)
O4 Th2 Th4 39.65(7)
O18 Th2 Th4 41.97(6)
O1 Th2 Th4 86.57(7)
O20 Th2 Th4 93.47(7)
O10 Th2 Th4 142.81(7)
O11 Th2 Th4 152.12(7)
N2 Th2 Th4 96.71(8)
N5 Th2 Th4 157.84(7)
O3 Th2 Th3 112.94(8)
O Th2 Th3 33.10(7)
O4 Th2 Th3 98.98(7)
O18 Th2 Th3 65.29(7)
O1 Th2 Th3 91.24(7)
O20 Th2 Th3 35.22(6)
O10 Th2 Th3 88.76(7)
O11 Th2 Th3 137.73(8)
N2 Th2 Th3 155.98(8)
N5 Th2 Th3 113.34(8)
Th4 Th2 Th3 61.059(4)
O19 Th3 O 149.11(10)
O19 Th3 O2 94.63(11)
O Th3 O2 73.46(10)
O19 Th3 O17 88.49(11)
O Th3 O17 115.58(10)
O2 Th3 O17 151.91(10)
O19 Th3 O20 136.98(11)
O Th3 O20 69.83(9)
O2 Th3 O20 78.88(10)
O17 Th3 O20 79.88(10)
O19 Th3 O16 102.46(11)
O Th3 O16 70.52(10)
O2 Th3 O16 134.80(10)
O17 Th3 O16 70.90(10)
O20 Th3 O16 112.18(10)
O19 Th3 O14 82.00(10)
O Th3 O14 67.11(9)
O2 Th3 O14 67.37(10)
O17 Th3 O14 140.56(10)
O20 Th3 O14 130.93(9)
O16 Th3 O14 73.98(10)
O19 Th3 N9 70.19(12)
O Th3 N9 133.18(10)
O2 Th3 N9 81.67(10)
O17 Th3 N9 73.15(10)
O20 Th3 N9 66.80(11)
O16 Th3 N9 143.49(10)
O14 Th3 N9 136.31(10)
O19 Th3 Th1 115.43(8)
O Th3 Th1 38.01(6)
O2 Th3 Th1 43.48(7)
O17 Th3 Th1 153.47(8)
O20 Th3 Th1 88.87(6)
O16 Th3 Th1 91.75(7)
O14 Th3 Th1 42.20(7)
N9 Th3 Th1 124.14(7)
O19 Th3 Th4 131.20(8)
O Th3 Th4 35.29(7)
O2 Th3 Th4 105.00(7)
O17 Th3 Th4 93.53(8)
O20 Th3 Th4 91.04(7)
O16 Th3 Th4 35.23(7)
O14 Th3 Th4 66.13(7)
N9 Th3 Th4 155.52(8)
Th1 Th3 Th4 62.490(4)
O19 Th3 Th2 170.80(9)
O Th3 Th2 33.19(6)
O2 Th3 Th2 77.60(7)
O17 Th3 Th2 96.08(8)
O20 Th3 Th2 37.19(7)
O16 Th3 Th2 86.61(7)
O14 Th3 Th2 99.23(7)
N9 Th3 Th2 103.46(8)
Th1 Th3 Th2 62.051(4)
Th4 Th3 Th2 56.653(4)
O15 Th4 O13 92.04(12)
O15 Th4 O16 133.79(11)
O13 Th4 O16 75.29(11)
O15 Th4 O6 110.11(11)
O13 Th4 O6 76.34(11)
O16 Th4 O6 109.57(10)
O15 Th4 O 147.98(11)
O13 Th4 O 117.49(10)
O16 Th4 O 70.20(10)
O6 Th4 O 68.82(9)
O15 Th4 O4 79.28(11)
O13 Th4 O4 147.32(10)
O16 Th4 O4 132.39(10)
O6 Th4 O4 77.27(10)
O Th4 O4 69.17(10)
O15 Th4 O18 96.73(11)
O13 Th4 O18 146.24(10)
O16 Th4 O18 75.16(10)
O6 Th4 O18 129.47(10)
O Th4 O18 66.10(9)
O4 Th4 O18 66.43(9)
O15 Th4 N7 69.35(13)
O13 Th4 N7 71.38(11)
O16 Th4 N7 64.47(11)
O6 Th4 N7 147.64(11)
O Th4 N7 129.42(11)
O4 Th4 N7 131.61(11)
O18 Th4 N7 81.38(10)
O15 Th4 Th2 111.34(9)
O13 Th4 Th2 155.56(8)
O16 Th4 Th2 92.32(7)
O6 Th4 Th2 88.55(7)
O Th4 Th2 38.14(7)
O4 Th4 Th2 40.08(7)
O18 Th4 Th2 41.21(6)
N7 Th4 Th2 122.54(8)
O15 Th4 Th3 160.33(9)
O13 Th4 Th3 97.80(8)
O16 Th4 Th3 35.71(7)
O6 Th4 Th3 88.83(7)
O Th4 Th3 34.48(7)
O4 Th4 Th3 100.60(7)
O18 Th4 Th3 65.92(7)
N7 Th4 Th3 97.68(9)
Th2 Th4 Th3 62.288(4)
O15 Th4 Th1 138.67(9)
O13 Th4 Th1 95.77(8)
O16 Th4 Th1 87.31(7)
O6 Th4 Th1 34.86(7)
O Th4 Th1 34.18(6)
O4 Th4 Th1 72.44(7)
O18 Th4 Th1 98.78(7)
N7 Th4 Th1 150.93(9)
Th2 Th4 Th1 62.152(4)
Th3 Th4 Th1 57.310(4)
Th3 O Th2 113.71(11)
Th3 O Th4 110.22(11)
Th2 O Th4 102.90(11)
Th3 O Th1 105.07(11)
Th2 O Th1 113.30(11)
Th4 O Th1 111.81(10)
C1 O1 Th1 123.6(2)
C1 O1 Th2 127.1(2)
Th1 O1 Th2 107.78(11)
C14 O2 Th3 145.9(3)
C14 O2 Th1 115.0(2)
Th3 O2 Th1 98.54(10)
C7 N1 C8 118.2(4)
C7 N1 Th1 129.6(3)
C8 N1 Th1 112.2(3)
O1 C1 C2 119.2(4)
O1 C1 C6 121.8(4)
C2 C1 C6 119.0(4)
C3 C2 C1 120.5(5)
C3 C2 H2 119.7
C1 C2 H2 119.7
C4 C3 C2 120.7(5)
C4 C3 H3 119.7
C2 C3 H3 119.7
C3 C4 C5 120.3(5)
C3 C4 H4 119.8
C5 C4 H4 119.8
C4 C5 C6 120.2(5)
C4 C5 H5 119.9
C6 C5 H5 119.9
C1 C6 C5 119.3(5)
C1 C6 C7 123.3(4)
C5 C6 C7 117.4(4)
N1 C7 C6 123.4(4)
N1 C7 H7 118.3
C6 C7 H7 118.3
C9 C8 C14 120.5(4)
C9 C8 N1 124.6(4)
C14 C8 N1 114.8(4)
C8 C9 C10 121.6(4)
C8 C9 H9 119.2
C10 C9 H9 119.2
C9 C10 C12 117.9(4)
C9 C10 C11 121.1(5)
C12 C10 C11 121.0(5)
C10 C11 H11A 109.5
C10 C11 H11B 109.5
H11A C11 H11B 109.5
C10 C11 H11C 109.5
H11A C11 H11C 109.5
H11B C11 H11C 109.5
C10 C12 C13 121.0(4)
C10 C12 H12 119.5
C13 C12 H12 119.5
C14 C13 C12 121.0(4)
C14 C13 H13 119.5
C12 C13 H13 119.5
O2 C14 C13 123.3(4)
O2 C14 C8 118.6(4)
C13 C14 C8 118.0(4)
C15 O3 Th2 146.1(3)
C28 O4 Th4 141.8(3)
C28 O4 Th2 117.9(3)
Th4 O4 Th2 100.27(10)
C21 N2 C22 118.0(4)
C21 N2 Th2 130.6(3)
C22 N2 Th2 111.4(3)
O3 C15 C16 120.3(4)
O3 C15 C20 121.4(4)
C16 C15 C20 118.3(4)
C17 C16 C15 121.0(5)
C17 C16 H16 119.5
C15 C16 H16 119.5
C16 C17 C18 121.1(5)
C16 C17 H17 119.5
C18 C17 H17 119.5
C19 C18 C17 119.2(5)
C19 C18 H18 120.4
C17 C18 H18 120.4
C18 C19 C20 120.5(5)
C18 C19 H19 119.7
C20 C19 H19 119.7
C15 C20 C19 120.0(4)
C15 C20 C21 123.2(4)
C19 C20 C21 116.8(5)
N2 C21 C20 126.4(5)
N2 C21 H21 116.8
C20 C21 H21 116.8
C23 C22 C28 120.6(4)
C23 C22 N2 124.7(4)
C28 C22 N2 114.3(4)
C24 C23 C22 120.5(5)
C24 C23 H23 119.7
C22 C23 H23 119.7
C26 C24 C23 118.4(4)
C26 C24 C25 121.6(5)
C23 C24 C25 119.9(5)
C24 C25 H25A 109.5
C24 C25 H25B 109.5
H25A C25 H25B 109.5
C24 C25 H25C 109.5
H25A C25 H25C 109.5
H25B C25 H25C 109.5
C24 C26 C27 121.8(5)
C24 C26 H26 119.1
C27 C26 H26 119.1
C26 C27 C28 120.4(5)
C26 C27 H27 119.8
C28 C27 H27 119.8
O4 C28 C27 123.9(4)
O4 C28 C22 117.9(4)
C27 C28 C22 118.1(4)
C29 O5 Th1 150.0(3)
C42 O6 Th4 121.5(3)
C42 O6 Th1 123.3(3)
Th4 O6 Th1 111.02(11)
C35 N3 C36 117.4(4)
C35 N3 Th1 126.9(3)
C36 N3 Th1 115.4(3)
O5 C29 C30 120.2(4)
O5 C29 C34 120.0(4)
C30 C29 C34 119.8(4)
C31 C30 C29 120.2(5)
C31 C30 H30 119.9
C29 C30 H30 119.9
C32 C31 C30 121.1(5)
C32 C31 H31 119.5
C30 C31 H31 119.5
C33 C32 C31 119.2(5)
C33 C32 H32 120.4
C31 C32 H32 120.4
C32 C33 C34 121.8(5)
C32 C33 H33 119.1
C34 C33 H33 119.1
C29 C34 C33 117.9(5)
C29 C34 C35 124.1(4)
C33 C34 C35 118.0(4)
N3 C35 C34 128.2(4)
N3 C35 H35 115.9
C34 C35 H35 115.9
C37 C36 C42 118.1(5)
C37 C36 N3 125.8(4)
C42 C36 N3 116.1(4)
C38 C37 C36 121.5(5)
C38 C37 H37 119.2
C36 C37 H37 119.2
C37 C38 C40 119.5(5)
C37 C38 C39 120.2(5)
C40 C38 C39 120.3(5)
C38 C39 H39A 109.5
C38 C39 H39B 109.5
H39A C39 H39B 109.5
C38 C39 H39C 109.5
H39A C39 H39C 109.5
H39B C39 H39C 109.5
C41 C40 C38 120.2(5)
C41 C40 H40 119.9
C38 C40 H40 119.9
C40 C41 C42 121.0(5)
C40 C41 H41 119.5
C42 C41 H41 119.5
O6 C42 C41 121.3(4)
O6 C42 C36 119.3(4)
C41 C42 C36 119.4(4)
N4 O7 Th1 98.0(3)
N4 O8 Th1 97.9(3)
O9 N4 O7 121.7(5)
O9 N4 O8 122.3(5)
O7 N4 O8 115.9(4)
N5 O10 Th2 98.4(3)
N5 O11 Th2 95.9(3)
O12 N5 O11 122.6(4)
O12 N5 O10 120.8(4)
O11 N5 O10 116.5(4)
O12 N5 Th2 177.2(3)
O11 N5 Th2 59.6(2)
O10 N5 Th2 57.0(2)
C43 O13 Th4 150.3(3)
C56 O14 Th3 125.3(2)
C56 O14 Th1 121.9(2)
Th3 O14 Th1 96.51(9)
C49 N6 C50 127.9(4)
C49 N6 HN6 116.1
C50 N6 HN6 116.1
O13 C43 C44 122.0(4)
O13 C43 C48 120.7(5)
C44 C43 C48 117.3(5)
C45 C44 C43 121.3(5)
C45 C44 H44 119.3
C43 C44 H44 119.3
C44 C45 C46 121.2(6)
C44 C45 H45 119.4
C46 C45 H45 119.4
C47 C46 C45 119.6(6)
C47 C46 H46 120.2
C45 C46 H46 120.2
C46 C47 C48 120.3(5)
C46 C47 H47 119.8
C48 C47 H47 119.8
C43 C48 C47 120.2(5)
C43 C48 C49 121.9(5)
C47 C48 C49 117.9(5)
N6 C49 C48 125.5(5)
N6 C49 H49 117.2
C48 C49 H49 117.2
C51 C50 N6 122.3(4)
C51 C50 C56 121.2(4)
N6 C50 C56 116.5(4)
C52 C51 C50 120.7(5)
C52 C51 H51 119.6
C50 C51 H51 119.6
C51 C52 C54 118.3(4)
C51 C52 C53 120.8(5)
C54 C52 C53 120.9(5)
C52 C53 H53A 109.5
C52 C53 H53B 109.5
H53A C53 H53B 109.5
C52 C53 H53C 109.5
H53A C53 H53C 109.5
H53B C53 H53C 109.5
C55 C54 C52 121.4(5)
C55 C54 H54 119.3
C52 C54 H54 119.3
C54 C55 C56 121.5(5)
C54 C55 H55 119.3
C56 C55 H55 119.3
O14 C56 C55 124.1(4)
O14 C56 C50 119.1(4)
C55 C56 C50 116.8(4)
C57 O15 Th4 142.5(3)
C70 O16 Th4 120.9(3)
C70 O16 Th3 130.0(3)
Th4 O16 Th3 109.05(11)
C63 N7 C64 118.9(4)
C63 N7 Th4 128.6(4)
C64 N7 Th4 112.4(3)
O15 C57 C62 121.5(5)
O15 C57 C58 120.0(5)
C62 C57 C58 118.5(5)
C59 C58 C57 120.4(6)
C59 C58 H58 119.8
C57 C58 H58 119.8
C60 C59 C58 121.2(6)
C60 C59 H59 119.4
C58 C59 H59 119.4
C61 C60 C59 119.1(6)
C61 C60 H60 120.4
C59 C60 H60 120.4
C60 C61 C62 122.3(7)
C60 C61 H61 118.8
C62 C61 H61 118.8
C57 C62 C61 118.5(6)
C57 C62 C63 124.1(5)
C61 C62 C63 117.4(6)
N7 C63 C62 126.6(5)
N7 C63 H63 116.7
C62 C63 H63 116.7
C65 C64 C70 119.2(5)
C65 C64 N7 124.6(5)
C70 C64 N7 116.0(4)
C66 C65 C64 121.4(5)
C66 C65 H65 119.3
C64 C65 H65 119.3
C68 C66 C65 118.9(5)
C68 C66 C67 119.4(6)
C65 C66 C67 121.5(6)
C66 C67 H67A 109.5
C66 C67 H67B 109.5
H67A C67 H67B 109.5
C66 C67 H67C 109.5
H67A C67 H67C 109.5
H67B C67 H67C 109.5
C66 C68 C69 121.1(5)
C66 C68 H68 119.5
C69 C68 H68 119.5
C70 C69 C68 120.2(5)
C70 C69 H69 119.9
C68 C69 H69 119.9
O16 C70 C69 121.4(4)
O16 C70 C64 119.6(4)
C69 C70 C64 119.1(4)
C71 O17 Th3 151.4(3)
C84 O18 Th2 128.7(3)
C84 O18 Th4 115.9(3)
Th2 O18 Th4 96.82(9)
C77 N8 C78 128.2(4)
C77 N8 HN8 115.9
C78 N8 HN8 115.9
O17 C71 C72 122.1(4)
O17 C71 C76 121.4(4)
C72 C71 C76 116.5(4)
C73 C72 C71 121.2(5)
C73 C72 H72 119.4
C71 C72 H72 119.4
C72 C73 C74 121.5(5)
C72 C73 H73 119.2
C74 C73 H73 119.2
C75 C74 C73 118.6(5)
C75 C74 H74 120.7
C73 C74 H74 120.7
C74 C75 C76 121.5(5)
C74 C75 H75 119.3
C76 C75 H75 119.3
C75 C76 C77 117.3(4)
C75 C76 C71 120.7(5)
C77 C76 C71 121.8(4)
N8 C77 C76 124.5(4)
N8 C77 H77 117.8
C76 C77 H77 117.8
C84 C78 N8 116.8(4)
C84 C78 C79 120.0(4)
N8 C78 C79 123.2(4)
C80 C79 C78 121.1(4)
C80 C79 H79 119.5
C78 C79 H79 119.5
C79 C80 C82 118.5(4)
C79 C80 C81 120.3(5)
C82 C80 C81 121.1(5)
C80 C81 H81A 109.5
C80 C81 H81B 109.5
H81A C81 H81B 109.5
C80 C81 H81C 109.5
H81A C81 H81C 109.5
H81B C81 H81C 109.5
C83 C82 C80 121.6(5)
C83 C82 H82 119.2
C80 C82 H82 119.2
C82 C83 C84 120.6(4)
C82 C83 H83 119.7
C84 C83 H83 119.7
O18 C84 C83 122.4(4)
O18 C84 C78 119.5(4)
C83 C84 C78 118.1(4)
C91 N9 C92 118.2(4)
C91 N9 Th3 129.2(3)
C92 N9 Th3 112.5(3)
C85 O19 Th3 146.1(3)
C98 O20 Th3 120.6(3)
C98 O20 Th2 131.8(3)
Th3 O20 Th2 107.59(10)
O19 C85 C86 119.3(5)
O19 C85 C90 121.0(4)
C86 C85 C90 119.7(5)
C87 C86 C85 119.9(5)
C87 C86 H86 120.1
C85 C86 H86 120.1
C88 C87 C86 121.3(5)
C88 C87 H87 119.3
C86 C87 H87 119.3
C89 C88 C87 119.3(5)
C89 C88 H88 120.3
C87 C88 H88 120.3
C88 C89 C90 121.8(5)
C88 C89 H89 119.1
C90 C89 H89 119.1
C85 C90 C89 118.0(5)
C85 C90 C91 124.3(4)
C89 C90 C91 117.7(5)
N9 C91 C90 127.0(4)
N9 C91 H91 116.5
C90 C91 H91 116.5
C93 C92 C98 119.4(4)
C93 C92 N9 123.4(4)
C98 C92 N9 117.1(4)
C94 C93 C92 122.1(5)
C94 C93 H93 119.0
C92 C93 H93 119.0
C96 C94 C93 117.8(4)
C96 C94 C95 120.6(5)
C93 C94 C95 121.6(5)
C94 C95 H95A 109.5
C94 C95 H95B 109.5
H95A C95 H95B 109.5
C94 C95 H95C 109.5
H95A C95 H95C 109.5
H95B C95 H95C 109.5
C97 C96 C94 121.2(4)
C97 C96 H96 119.4
C94 C96 H96 119.4
C96 C97 C98 121.2(4)
C96 C97 H97 119.4
C98 C97 H97 119.4
O20 C98 C97 121.1(4)
O20 C98 C92 121.1(4)
C97 C98 C92 117.8(4)
N10 C99 C100 176.8(11)
C99 C100 H10A 109.5
C99 C100 H10B 109.5
H10A C100 H10B 109.5
C99 C100 H10C 109.5
H10A C100 H10C 109.5
H10B C100 H10C 109.5
N11 C101 C102 173.9(16)
C101 C102 H10D 109.5
C101 C102 H10E 109.5
H10D C102 H10E 109.5
C101 C102 H10F 109.5
H10D C102 H10F 109.5
H10E C102 H10F 109.5
N12 C103 C104 178.8(11)
C103 C104 H10G 109.5
C103 C104 H10H 109.5
H10G C104 H10H 109.5
C103 C104 H10I 109.5
H10G C104 H10I 109.5
H10H C104 H10I 109.5

loop_
_geom_bond_atom_site_label_1
_geom_bond_atom_site_label_2
_geom_bond_distance
Th1 O5 2.195(3)
Th1 O 2.438(3)
Th1 O6 2.467(3)
Th1 O1 2.483(3)
Th1 O14 2.585(3)
Th1 O8 2.642(3)
Th1 O7 2.642(3)
Th1 O2 2.660(3)
Th1 N3 2.693(3)
Th1 N1 2.725(4)
Th1 Th3 3.8233(2)
Th1 Th2 4.0286(2)
Th2 O3 2.230(3)
Th2 O 2.384(3)
Th2 O4 2.462(3)
Th2 O18 2.497(3)
Th2 O1 2.504(3)
Th2 O20 2.529(3)
Th2 O10 2.561(3)
Th2 O11 2.621(3)
Th2 N2 2.633(4)
Th2 N5 3.022(4)
Th2 Th4 3.7630(2)
Th2 Th3 3.9880(2)
Th3 O19 2.241(3)
Th3 O 2.379(3)
Th3 O2 2.379(3)
Th3 O17 2.386(3)
Th3 O20 2.413(3)
Th3 O16 2.435(3)
Th3 O14 2.539(3)
Th3 N9 2.618(4)
Th3 Th4 3.9421(2)
Th4 O15 2.235(3)
Th4 O13 2.321(3)
Th4 O16 2.406(3)
Th4 O6 2.421(3)
Th4 O 2.427(3)
Th4 O4 2.440(3)
Th4 O18 2.534(3)
Th4 N7 2.644(4)
O1 C1 1.353(5)
O2 C14 1.354(5)
N1 C7 1.274(6)
N1 C8 1.432(6)
C1 C2 1.396(7)
C1 C6 1.401(7)
C2 C3 1.388(7)
C2 H2 0.9500
C3 C4 1.370(8)
C3 H3 0.9500
C4 C5 1.375(7)
C4 H4 0.9500
C5 C6 1.419(6)
C5 H5 0.9500
C6 C7 1.455(7)
C7 H7 0.9500
C8 C9 1.382(6)
C8 C14 1.399(6)
C9 C10 1.386(7)
C9 H9 0.9500
C10 C12 1.389(7)
C10 C11 1.507(7)
C11 H11A 0.9800
C11 H11B 0.9800
C11 H11C 0.9800
C12 C13 1.390(6)
C12 H12 0.9500
C13 C14 1.388(6)
C13 H13 0.9500
O3 C15 1.331(5)
O4 C28 1.353(5)
N2 C21 1.290(6)
N2 C22 1.434(5)
C15 C16 1.399(6)
C15 C20 1.404(7)
C16 C17 1.369(7)
C16 H16 0.9500
C17 C18 1.396(8)
C17 H17 0.9500
C18 C19 1.373(7)
C18 H18 0.9500
C19 C20 1.411(7)
C19 H19 0.9500
C20 C21 1.448(6)
C21 H21 0.9500
C22 C23 1.385(6)
C22 C28 1.408(6)
C23 C24 1.382(7)
C23 H23 0.9500
C24 C26 1.378(7)
C24 C25 1.527(7)
C25 H25A 0.9800
C25 H25B 0.9800
C25 H25C 0.9800
C26 C27 1.379(7)
C26 H26 0.9500
C27 C28 1.380(6)
C27 H27 0.9500
O5 C29 1.320(5)
O6 C42 1.376(5)
N3 C35 1.298(6)
N3 C36 1.437(6)
C29 C30 1.397(7)
C29 C34 1.412(6)
C30 C31 1.384(6)
C30 H30 0.9500
C31 C32 1.382(8)
C31 H31 0.9500
C32 C33 1.377(8)
C32 H32 0.9500
C33 C34 1.414(6)
C33 H33 0.9500
C34 C35 1.430(7)
C35 H35 0.9500
C36 C37 1.406(6)
C36 C42 1.411(6)
C37 C38 1.383(8)
C37 H37 0.9500
C38 C40 1.386(8)
C38 C39 1.519(7)
C39 H39A 0.9800
C39 H39B 0.9800
C39 H39C 0.9800
C40 C41 1.380(7)
C40 H40 0.9500
C41 C42 1.394(7)
C41 H41 0.9500
O7 N4 1.266(6)
O8 N4 1.269(5)
O9 N4 1.226(5)
O10 N5 1.272(5)
O11 N5 1.260(5)
O12 N5 1.220(5)
O13 C43 1.312(5)
O14 C56 1.361(5)
N6 C49 1.290(6)
N6 C50 1.409(6)
N6 HN6 0.8800
C43 C44 1.396(7)
C43 C48 1.411(7)
C44 C45 1.368(8)
C44 H44 0.9500
C45 C46 1.381(9)
C45 H45 0.9500
C46 C47 1.363(9)
C46 H46 0.9500
C47 C48 1.411(7)
C47 H47 0.9500
C48 C49 1.422(7)
C49 H49 0.9500
C50 C51 1.390(6)
C50 C56 1.411(6)
C51 C52 1.380(7)
C51 H51 0.9500
C52 C54 1.383(7)
C52 C53 1.521(7)
C53 H53A 0.9800
C53 H53B 0.9800
C53 H53C 0.9800
C54 C55 1.379(6)
C54 H54 0.9500
C55 C56 1.389(6)
C55 H55 0.9500
O15 C57 1.333(6)
O16 C70 1.366(5)
N7 C63 1.292(6)
N7 C64 1.433(6)
C57 C62 1.404(8)
C57 C58 1.412(8)
C58 C59 1.380(9)
C58 H58 0.9500
C59 C60 1.374(10)
C59 H59 0.9500
C60 C61 1.356(9)
C60 H60 0.9500
C61 C62 1.409(7)
C61 H61 0.9500
C62 C63 1.438(8)
C63 H63 0.9500
C64 C65 1.395(7)
C64 C70 1.397(7)
C65 C66 1.376(8)
C65 H65 0.9500
C66 C68 1.369(8)
C66 C67 1.531(8)
C67 H67A 0.9800
C67 H67B 0.9800
C67 H67C 0.9800
C68 C69 1.391(7)
C68 H68 0.9500
C69 C70 1.387(7)
C69 H69 0.9500
O17 C71 1.301(5)
O18 C84 1.361(5)
N8 C77 1.304(6)
N8 C78 1.405(6)
N8 HN8 0.8800
C71 C72 1.411(7)
C71 C76 1.432(6)
C72 C73 1.374(7)
C72 H72 0.9500
C73 C74 1.408(8)
C73 H73 0.9500
C74 C75 1.358(8)
C74 H74 0.9500
C75 C76 1.400(6)
C75 H75 0.9500
C76 C77 1.407(7)
C77 H77 0.9500
C78 C84 1.401(6)
C78 C79 1.407(6)
C79 C80 1.373(7)
C79 H79 0.9500
C80 C82 1.383(7)
C80 C81 1.511(7)
C81 H81A 0.9800
C81 H81B 0.9800
C81 H81C 0.9800
C82 C83 1.382(6)
C82 H82 0.9500
C83 C84 1.396(6)
C83 H83 0.9500
N9 C91 1.289(6)
N9 C92 1.439(6)
O19 C85 1.324(5)
O20 C98 1.366(5)
C85 C86 1.404(7)
C85 C90 1.415(7)
C86 C87 1.389(7)
C86 H86 0.9500
C87 C88 1.381(8)
C87 H87 0.9500
C88 C89 1.376(7)
C88 H88 0.9500
C89 C90 1.417(6)
C89 H89 0.9500
C90 C91 1.449(7)
C91 H91 0.9500
C92 C93 1.396(6)
C92 C98 1.408(6)
C93 C94 1.387(7)
C93 H93 0.9500
C94 C96 1.387(7)
C94 C95 1.514(7)
C95 H95A 0.9800
C95 H95B 0.9800
C95 H95C 0.9800
C96 C97 1.382(6)
C96 H96 0.9500
C97 C98 1.403(6)
C97 H97 0.9500
N10 C99 1.165(12)
C99 C100 1.425(12)
C100 H10A 0.9800
C100 H10B 0.9800
C100 H10C 0.9800
N11 C101 1.090(13)
C101 C102 1.425(17)
C102 H10D 0.9800
C102 H10E 0.9800
C102 H10F 0.9800
N12 C103 1.076(10)
C103 C104 1.427(11)
C104 H10G 0.9800
C104 H10H 0.9800
C104 H10I 0.9800
